data_1526214
loop_
_publ_author_name
'Park, H.-S.'
'Barbier, J.'

_publ_section_title
;
 Crystal structures of the new borate fluorides Ba M B O3 F2 (M = Ga, Al)
;
_journal_name_full 'Journal of Solid State Chemistry'
_journal_page_first 354
_journal_page_last 358
_journal_volume 155
_journal_year 2000
_chemical_formula_sum 'Al B Ba F2 O3'
_chemical_name_systematic 'Ba Al (B O3) F2'
_space_group_IT_number 176
_symmetry_space_group_name_Hall '-P 6c'
_symmetry_space_group_name_H-M 'P 63/m'
_cell_angle_alpha 90
_cell_angle_beta 90
_cell_angle_gamma 120
_cell_formula_units_Z 2
_cell_length_a 4.882
_cell_length_b 4.882
_cell_length_c 9.398
_cell_volume 193.982
_citation_journal_id_ASTM JSSCBI
_cod_data_source_file Park_JSSCBI_2000_57.cif
_cod_data_source_block Al1B1Ba1F2O3
_cod_original_cell_volume 193.9821
_cod_original_formula_sum 'Al1 B1 Ba1 F2 O3'
_cod_database_code 1526214

loop_
_symmetry_equiv_pos_as_xyz
x,y,z
x-y,x,z+1/2
-y,x-y,z
-x,-y,z+1/2
-x+y,-x,z
y,-x+y,z+1/2
-x,-y,-z
-x+y,-x,-z-1/2
y,-x+y,-z
x,y,-z-1/2
x-y,x,-z
-y,x-y,-z-1/2

loop_
_atom_site_label
_atom_site_type_symbol
_atom_site_fract_x
_atom_site_fract_y
_atom_site_fract_z
_atom_site_occupancy
_atom_site_U_iso_or_equiv
Al1 Al+3 0.3333 0.6667 0.25 1 0.0
F1 F-1 0.3333 0.6667 0.053 1 0.0
Ba1 Ba+2 0 0 0 1 0.0
B1 B+3 0.6667 0.3333 0.25 1 0.0
O1 O-2 0.381 0.319 0.25 1 0.0
